data_7038562
loop_
_publ_author_name
'M\"akel\"a, T'
'Rissanen, K.'

_publ_section_title
;
 Ion pair complexes and anion binding in the solution of a ditopic
 receptor.
;
_journal_issue 15
_journal_name_full 'Dalton transactions (Cambridge, England : 2003)'
_journal_page_first 6481
_journal_page_last 6490
_journal_paper_doi 10.1039/c6dt00414h
_journal_volume 45
_journal_year 2016
_chemical_formula_moiety 'C28 H30 N6 O11, 2(C3 H7 N O)'
_chemical_formula_sum 'C34 H44 N8 O13'
_chemical_formula_weight 772.77
_chemical_name_systematic
;
 ?
;
_space_group_crystal_system triclinic
_space_group_IT_number 2
_space_group_name_Hall '-P 1'
_space_group_name_H-M_alt 'P -1'
_symmetry_space_group_name_Hall '-P 1'
_symmetry_space_group_name_H-M 'P -1'
_atom_sites_solution_hydrogens geom
_atom_sites_solution_primary iterative
_audit_creation_date 2015-06-25
_audit_creation_method
;
Olex2 1.2
(compiled 2015.01.26 svn.r3150 for OlexSys, GUI svn.r4998)
;
_audit_update_record
;
2015-09-17 deposited with the CCDC.
2016-02-24 downloaded from the CCDC.
;
_cell_angle_alpha 101.4580(10)
_cell_angle_beta 95.3000(10)
_cell_angle_gamma 100.4910(10)
_cell_formula_units_Z 2
_cell_length_a 10.71590(10)
_cell_length_b 11.3107(2)
_cell_length_c 15.4992(3)
_cell_measurement_temperature 120(2)
_cell_volume 1794.18(5)
_computing_molecular_graphics 'Olex2 (Dolomanov et al., 2009)'
_computing_publication_material 'Olex2 (Dolomanov et al., 2009)'
_computing_structure_refinement 'ShelXL (Sheldrick, 2008)'
_computing_structure_solution
;
Superflip (Palatinus & Chapuis, 2007;Palatinus & van der Lee, 2008;
Palatinus et al., 2012)
;
_diffrn_ambient_temperature 120(2)
_diffrn_detector 'Bruker APEX2 area detector'
_diffrn_detector_area_resol_mean 9
_diffrn_detector_type 'CCD area detector'
_diffrn_measured_fraction_theta_full 0.997
_diffrn_measured_fraction_theta_max 0.997
_diffrn_measurement_device '95mm CCD camera on \k-goniostat'
_diffrn_measurement_device_type KappaCCD
_diffrn_measurement_method CCD
_diffrn_radiation_monochromator 'horizonally mounted graphite crystal'
_diffrn_radiation_probe x-ray
_diffrn_radiation_type MoK\a
_diffrn_radiation_wavelength 0.71073
_diffrn_reflns_av_R_equivalents 0.0351
_diffrn_reflns_av_unetI/netI 0.0364
_diffrn_reflns_Laue_measured_fraction_full 0.972
_diffrn_reflns_Laue_measured_fraction_max 0.997
_diffrn_reflns_limit_h_max 12
_diffrn_reflns_limit_h_min -12
_diffrn_reflns_limit_k_max 13
_diffrn_reflns_limit_k_min -13
_diffrn_reflns_limit_l_max 18
_diffrn_reflns_limit_l_min -18
_diffrn_reflns_number 23053
_diffrn_reflns_point_group_measured_fraction_full 0.972
_diffrn_reflns_point_group_measured_fraction_max 0.997
_diffrn_reflns_theta_full 25.242
_diffrn_reflns_theta_max 25.000
_diffrn_reflns_theta_min 1.950
_diffrn_source 'microfocus sealed X-ray tube'
_diffrn_source_type 'Incoatec I\ms'
_exptl_absorpt_coefficient_mu 0.111
_exptl_absorpt_correction_T_max 0.7457
_exptl_absorpt_correction_T_min 0.6528
_exptl_absorpt_correction_type multi-scan
_exptl_absorpt_process_details
'SADABS-2008/1 (Bruker,2008) was used for absorption correction. wR2(int) was 0.0721 before and 0.0621 after correction. The Ratio of minimum to maximum transmission is 0.8754. The \l/2 correction factor is 0.0015.'
_exptl_crystal_colour yellow
_exptl_crystal_colour_primary yellow
_exptl_crystal_density_diffrn 1.430
_exptl_crystal_description block
_exptl_crystal_F_000 816
_exptl_crystal_size_max 0.4
_exptl_crystal_size_mid 0.2
_exptl_crystal_size_min 0.2
_refine_diff_density_max 0.657
_refine_diff_density_min -0.352
_refine_diff_density_rms 0.046
_refine_ls_extinction_method none
_refine_ls_goodness_of_fit_ref 1.028
_refine_ls_hydrogen_treatment constr
_refine_ls_matrix_type full
_refine_ls_number_parameters 500
_refine_ls_number_reflns 6315
_refine_ls_number_restraints 0
_refine_ls_restrained_S_all 1.028
_refine_ls_R_factor_all 0.0501
_refine_ls_R_factor_gt 0.0422
_refine_ls_shift/su_max 0.000
_refine_ls_shift/su_mean 0.000
_refine_ls_structure_factor_coef Fsqd
_refine_ls_weighting_details 'w=1/[\s^2^(Fo^2^)+(0.0443P)^2^+1.3666P] where P=(Fo^2^+2Fc^2^)/3'
_refine_ls_weighting_scheme calc
_refine_ls_wR_factor_gt 0.1037
_refine_ls_wR_factor_ref 0.1088
_reflns_Friedel_coverage 0.000
_reflns_number_gt 5475
_reflns_number_total 6315
_reflns_threshold_expression 'I > 2\s(I)'
_cod_data_source_file c6dt00414h2.cif
_cod_data_source_block R1_DMF
_cod_depositor_comments 'Adding full bibliography for 7038560--7038573.cif.'
_cod_database_code 7038562
_shelxl_version_number 2014-3
_shelx_space_group_comment
;
The symmetry employed for this shelxl refinement is uniquely defined
by the following loop, which should always be used as a source of
symmetry information in preference to the above space-group names.
They are only intended as comments.
;
_olex2_refinement_description
;
1. Fixed Uiso
 At 1.2 times of:
  All C(H) groups, All C(H,H) groups, All N(H) groups
 At 1.5 times of:
  All C(H,H,H) groups
2.a Secondary CH2 refined with riding coordinates:
 C21(H21a,H21b), C22(H22a,H22b), C23(H23a,H23b), C24(H24a,H24b), C25(H25a,
 H25b), C26(H26a,H26b), C27(H27a,H27b), C28(H28a,H28b)
2.b Aromatic/amide H refined with riding coordinates:
 N1(H1), N2(H2), N3(H3), N4(H4), C4(H4a), C5(H5), C7(H7), C8(H8), C10(H10),
 C11(H11), C13(H13), C14(H14), C17(H17), C20(H20), C29(H29), C32(H32)
2.c Idealised Me refined as rotating group:
 C30(H30a,H30b,H30c), C31(H31a,H31b,H31c), C33(H33a,H33b,H33c), C34(H34a,H34b,
 H34c)
;
_olex2_date_sample_data_collection 17.9.2014
_olex2_submission_original_sample_id 'R1 + DMF'
_olex2_submission_special_instructions 'No special instructions were received'

loop_
_space_group_symop_operation_xyz
'x, y, z'
'-x, -y, -z'

loop_
_atom_site_label
_atom_site_type_symbol
_atom_site_fract_x
_atom_site_fract_y
_atom_site_fract_z
_atom_site_U_iso_or_equiv
_atom_site_adp_type
_atom_site_occupancy
_atom_site_site_symmetry_order
_atom_site_calc_flag
_atom_site_refinement_flags_posn
O1 O 0.51387(12) 0.55629(12) 0.37967(9) 0.0265(3) Uani 1 1 d .
O2 O 0.39581(12) 0.95100(12) 0.64640(8) 0.0242(3) Uani 1 1 d .
O3 O 0.96282(13) 0.17893(12) 0.28041(9) 0.0289(3) Uani 1 1 d .
O4 O 1.05667(15) 0.28180(14) 0.19295(12) 0.0436(4) Uani 1 1 d .
O5 O 0.70350(15) 1.11129(15) 1.08495(9) 0.0387(4) Uani 1 1 d .
O6 O 0.88090(13) 1.05473(15) 1.05938(10) 0.0378(4) Uani 1 1 d .
O7 O 0.12899(11) 0.74935(11) 0.22787(8) 0.0212(3) Uani 1 1 d .
O8 O -0.04152(11) 0.60994(11) 0.07488(8) 0.0217(3) Uani 1 1 d .
O9 O -0.26188(12) 0.71407(12) 0.11761(9) 0.0264(3) Uani 1 1 d .
O10 O -0.19507(11) 0.86780(11) 0.29932(8) 0.0202(3) Uani 1 1 d .
O11 O 0.05837(11) 0.83767(11) 0.38992(8) 0.0192(3) Uani 1 1 d .
N1 N 0.55558(13) 0.75884(13) 0.37036(10) 0.0179(3) Uani 1 1 d .
H1 H 0.6181 0.8226 0.3736 0.022 Uiso 1 1 calc R
N2 N 0.69521(14) 0.63632(13) 0.32503(10) 0.0200(3) Uani 1 1 d .
H2 H 0.7360 0.7059 0.3146 0.024 Uiso 1 1 calc R
N3 N 0.48730(14) 0.85076(14) 0.53222(10) 0.0206(3) Uani 1 1 d .
H3 H 0.5581 0.8248 0.5216 0.025 Uiso 1 1 calc R
N4 N 0.59776(14) 0.90765(14) 0.67013(10) 0.0214(3) Uani 1 1 d .
H4 H 0.6552 0.8768 0.6408 0.026 Uiso 1 1 calc R
N5 N 0.97587(15) 0.26574(14) 0.24313(11) 0.0248(4) Uani 1 1 d .
N6 N 0.77291(15) 1.06645(15) 1.03416(10) 0.0256(4) Uani 1 1 d .
C1 C 0.58264(16) 0.64256(16) 0.35952(11) 0.0183(4) Uani 1 1 d .
C2 C 0.48440(16) 0.90748(16) 0.61828(12) 0.0183(4) Uani 1 1 d .
C3 C 0.75471(16) 0.53667(16) 0.30404(11) 0.0180(4) Uani 1 1 d .
C4 C 0.72067(16) 0.42398(16) 0.32923(12) 0.0199(4) Uani 1 1 d .
H4A H 0.6492 0.4093 0.3605 0.024 Uiso 1 1 calc R
C5 C 0.79219(17) 0.33380(17) 0.30814(12) 0.0220(4) Uani 1 1 d .
H5 H 0.7709 0.2576 0.3258 0.026 Uiso 1 1 calc R
C6 C 0.89478(16) 0.35593(16) 0.26113(12) 0.0203(4) Uani 1 1 d .
C7 C 0.92660(18) 0.46548(17) 0.23346(13) 0.0241(4) Uani 1 1 d .
H7 H 0.9957 0.4782 0.1998 0.029 Uiso 1 1 calc R
C8 C 0.85750(17) 0.55527(17) 0.25500(12) 0.0228(4) Uani 1 1 d .
H8 H 0.8793 0.6308 0.2366 0.027 Uiso 1 1 calc R
C9 C 0.63353(16) 0.94886(16) 0.76060(12) 0.0191(4) Uani 1 1 d .
C10 C 0.55835(17) 1.00294(17) 0.81981(12) 0.0228(4) Uani 1 1 d .
H10 H 0.4760 1.0136 0.7985 0.027 Uiso 1 1 calc R
C11 C 0.60398(18) 1.04075(17) 0.90916(12) 0.0232(4) Uani 1 1 d .
H11 H 0.5533 1.0777 0.9495 0.028 Uiso 1 1 calc R
C12 C 0.72402(17) 1.02465(16) 0.93992(12) 0.0213(4) Uani 1 1 d .
C13 C 0.80003(17) 0.96953(16) 0.88269(12) 0.0218(4) Uani 1 1 d .
H13 H 0.8816 0.9578 0.9047 0.026 Uiso 1 1 calc R
C14 C 0.75462(17) 0.93265(16) 0.79402(12) 0.0204(4) Uani 1 1 d .
H14 H 0.8058 0.8954 0.7542 0.025 Uiso 1 1 calc R
C15 C 0.42763(16) 0.77803(15) 0.37644(11) 0.0167(4) Uani 1 1 d .
C16 C 0.39320(16) 0.82809(15) 0.45829(11) 0.0175(4) Uani 1 1 d .
C17 C 0.26885(16) 0.84961(16) 0.46087(11) 0.0182(4) Uani 1 1 d .
H17 H 0.2434 0.8838 0.5159 0.022 Uiso 1 1 calc R
C18 C 0.18270(16) 0.82141(15) 0.38385(12) 0.0172(4) Uani 1 1 d .
C19 C 0.21842(16) 0.77211(15) 0.30173(11) 0.0180(4) Uani 1 1 d .
C20 C 0.34139(16) 0.75008(16) 0.29942(11) 0.0187(4) Uani 1 1 d .
H20 H 0.3667 0.7155 0.2444 0.022 Uiso 1 1 calc R
C21 C 0.17039(17) 0.69811(17) 0.14548(12) 0.0221(4) Uani 1 1 d .
H21A H 0.1830 0.6135 0.1451 0.027 Uiso 1 1 calc R
H21B H 0.2528 0.7489 0.1384 0.027 Uiso 1 1 calc R
C22 C 0.06986(17) 0.69592(18) 0.07099(12) 0.0240(4) Uani 1 1 d .
H22A H 0.0499 0.7789 0.0759 0.029 Uiso 1 1 calc R
H22B H 0.1018 0.6727 0.0133 0.029 Uiso 1 1 calc R
C23 C -0.14597(18) 0.61339(19) 0.01207(13) 0.0278(4) Uani 1 1 d .
H23A H -0.2121 0.5372 0.0046 0.033 Uiso 1 1 calc R
H23B H -0.1154 0.6150 -0.0461 0.033 Uiso 1 1 calc R
C24 C -0.20574(19) 0.72347(19) 0.03940(13) 0.0290(4) Uani 1 1 d .
H24A H -0.1396 0.8002 0.0505 0.035 Uiso 1 1 calc R
H24B H -0.2719 0.7263 -0.0087 0.035 Uiso 1 1 calc R
C25 C -0.30979(17) 0.82029(17) 0.15354(13) 0.0236(4) Uani 1 1 d .
H25A H -0.3860 0.7948 0.1823 0.028 Uiso 1 1 calc R
H25B H -0.3372 0.8583 0.1046 0.028 Uiso 1 1 calc R
C26 C -0.21188(17) 0.91475(16) 0.22057(12) 0.0214(4) Uani 1 1 d .
H26A H -0.1296 0.9302 0.1964 0.026 Uiso 1 1 calc R
H26B H -0.2417 0.9934 0.2345 0.026 Uiso 1 1 calc R
C27 C -0.10651(16) 0.95012(16) 0.36990(11) 0.0196(4) Uani 1 1 d .
H27A H -0.1266 0.9298 0.4270 0.023 Uiso 1 1 calc R
H27B H -0.1182 1.0353 0.3715 0.023 Uiso 1 1 calc R
C28 C 0.03158(16) 0.94535(16) 0.36150(12) 0.0194(4) Uani 1 1 d .
H28A H 0.0470 0.9409 0.2990 0.023 Uiso 1 1 calc R
H28B H 0.0883 1.0205 0.3989 0.023 Uiso 1 1 calc R
O12 O 0.43237(14) 0.59199(13) 0.12346(11) 0.0397(4) Uani 1 1 d .
N7 N 0.46927(17) 0.40529(16) 0.13943(13) 0.0357(4) Uani 1 1 d .
C29 C 0.4915(2) 0.5091(2) 0.11045(17) 0.0425(6) Uani 1 1 d .
H29 H 0.5602 0.5197 0.0762 0.051 Uiso 1 1 calc R
C30 C 0.5386(3) 0.3083(2) 0.1139(2) 0.0627(8) Uani 1 1 d .
H30A H 0.4788 0.2342 0.0796 0.094 Uiso 1 1 calc GR
H30B H 0.5801 0.2900 0.1673 0.094 Uiso 1 1 calc GR
H30C H 0.6037 0.3351 0.0775 0.094 Uiso 1 1 calc GR
C31 C 0.3680(3) 0.3835(2) 0.19446(17) 0.0508(6) Uani 1 1 d .
H31A H 0.3314 0.4573 0.2086 0.076 Uiso 1 1 calc GR
H31B H 0.4036 0.3649 0.2496 0.076 Uiso 1 1 calc GR
H31C H 0.3009 0.3137 0.1622 0.076 Uiso 1 1 calc GR
O13 O 0.26231(12) 0.22434(12) 0.44469(9) 0.0276(3) Uani 1 1 d .
N8 N 0.18665(14) 0.40029(14) 0.45027(10) 0.0223(3) Uani 1 1 d .
C32 C 0.27269(18) 0.33160(17) 0.43398(12) 0.0241(4) Uani 1 1 d .
H32 H 0.3479 0.3666 0.4125 0.029 Uiso 1 1 calc R
C33 C 0.20425(19) 0.52341(18) 0.43255(14) 0.0304(4) Uani 1 1 d .
H33A H 0.2878 0.5442 0.4122 0.046 Uiso 1 1 calc GR
H33B H 0.2005 0.5831 0.4870 0.046 Uiso 1 1 calc GR
H33C H 0.1364 0.5259 0.3864 0.046 Uiso 1 1 calc GR
C34 C 0.07046(17) 0.35421(17) 0.48545(13) 0.0248(4) Uani 1 1 d .
H34A H 0.0651 0.4102 0.5414 0.037 Uiso 1 1 calc GR
H34B H 0.0724 0.2720 0.4962 0.037 Uiso 1 1 calc GR
H34C H -0.0044 0.3494 0.4425 0.037 Uiso 1 1 calc GR

loop_
_atom_site_aniso_label
_atom_site_aniso_U_11
_atom_site_aniso_U_22
_atom_site_aniso_U_33
_atom_site_aniso_U_23
_atom_site_aniso_U_13
_atom_site_aniso_U_12
O1 0.0211(7) 0.0251(7) 0.0368(8) 0.0110(6) 0.0111(6) 0.0057(5)
O2 0.0200(6) 0.0346(7) 0.0180(7) 0.0008(5) 0.0020(5) 0.0117(6)
O3 0.0326(8) 0.0222(7) 0.0351(8) 0.0095(6) 0.0041(6) 0.0103(6)
O4 0.0434(9) 0.0398(9) 0.0629(11) 0.0217(8) 0.0343(8) 0.0229(7)
O5 0.0422(9) 0.0540(10) 0.0200(7) 0.0011(7) 0.0020(6) 0.0189(7)
O6 0.0283(8) 0.0572(10) 0.0259(8) 0.0070(7) -0.0065(6) 0.0112(7)
O7 0.0177(6) 0.0286(7) 0.0158(6) 0.0007(5) -0.0007(5) 0.0073(5)
O8 0.0194(6) 0.0227(6) 0.0211(7) 0.0031(5) 0.0004(5) 0.0028(5)
O9 0.0273(7) 0.0228(7) 0.0287(7) 0.0014(6) 0.0061(6) 0.0075(5)
O10 0.0176(6) 0.0217(6) 0.0212(7) 0.0060(5) 0.0004(5) 0.0037(5)
O11 0.0152(6) 0.0227(6) 0.0227(7) 0.0082(5) 0.0040(5) 0.0073(5)
N1 0.0136(7) 0.0189(7) 0.0210(8) 0.0033(6) 0.0024(6) 0.0039(6)
N2 0.0180(7) 0.0187(7) 0.0249(8) 0.0059(6) 0.0069(6) 0.0043(6)
N3 0.0172(7) 0.0283(8) 0.0164(8) 0.0005(6) 0.0007(6) 0.0107(6)
N4 0.0182(8) 0.0296(8) 0.0163(8) -0.0001(6) 0.0015(6) 0.0111(6)
N5 0.0238(8) 0.0218(8) 0.0304(9) 0.0058(7) 0.0052(7) 0.0080(6)
N6 0.0262(9) 0.0295(9) 0.0202(8) 0.0057(7) 0.0003(7) 0.0048(7)
C1 0.0164(8) 0.0220(9) 0.0161(9) 0.0031(7) 0.0010(7) 0.0050(7)
C2 0.0182(9) 0.0201(9) 0.0168(9) 0.0036(7) 0.0015(7) 0.0056(7)
C3 0.0156(8) 0.0210(9) 0.0167(9) 0.0023(7) -0.0008(7) 0.0052(7)
C4 0.0169(9) 0.0230(9) 0.0203(9) 0.0053(7) 0.0036(7) 0.0041(7)
C5 0.0212(9) 0.0215(9) 0.0239(10) 0.0076(8) 0.0014(7) 0.0035(7)
C6 0.0189(9) 0.0211(9) 0.0216(9) 0.0031(7) 0.0019(7) 0.0074(7)
C7 0.0227(9) 0.0272(10) 0.0256(10) 0.0079(8) 0.0090(8) 0.0084(8)
C8 0.0226(9) 0.0229(9) 0.0265(10) 0.0096(8) 0.0070(8) 0.0078(7)
C9 0.0198(9) 0.0184(9) 0.0183(9) 0.0033(7) 0.0006(7) 0.0035(7)
C10 0.0191(9) 0.0278(10) 0.0219(10) 0.0034(8) 0.0016(7) 0.0089(7)
C11 0.0238(10) 0.0270(10) 0.0196(9) 0.0032(8) 0.0049(7) 0.0087(8)
C12 0.0242(9) 0.0224(9) 0.0162(9) 0.0050(7) -0.0007(7) 0.0027(7)
C13 0.0185(9) 0.0236(9) 0.0233(10) 0.0069(8) -0.0011(7) 0.0042(7)
C14 0.0195(9) 0.0226(9) 0.0200(9) 0.0043(7) 0.0032(7) 0.0064(7)
C15 0.0155(8) 0.0164(8) 0.0192(9) 0.0046(7) 0.0035(7) 0.0048(7)
C16 0.0179(9) 0.0168(8) 0.0179(9) 0.0037(7) 0.0014(7) 0.0046(7)
C17 0.0190(9) 0.0203(9) 0.0162(9) 0.0035(7) 0.0040(7) 0.0060(7)
C18 0.0137(8) 0.0178(8) 0.0215(9) 0.0054(7) 0.0037(7) 0.0048(6)
C19 0.0187(9) 0.0184(9) 0.0162(9) 0.0035(7) 0.0001(7) 0.0031(7)
C20 0.0190(9) 0.0211(9) 0.0163(9) 0.0029(7) 0.0044(7) 0.0053(7)
C21 0.0199(9) 0.0296(10) 0.0166(9) 0.0032(7) 0.0045(7) 0.0055(7)
C22 0.0226(9) 0.0302(10) 0.0180(9) 0.0068(8) 0.0013(7) 0.0014(8)
C23 0.0219(10) 0.0349(11) 0.0205(10) -0.0050(8) -0.0040(7) 0.0062(8)
C24 0.0271(10) 0.0396(11) 0.0209(10) 0.0044(9) -0.0012(8) 0.0133(9)
C25 0.0210(9) 0.0236(9) 0.0259(10) 0.0022(8) 0.0013(8) 0.0079(7)
C26 0.0215(9) 0.0226(9) 0.0209(9) 0.0065(7) 0.0013(7) 0.0056(7)
C27 0.0203(9) 0.0215(9) 0.0173(9) 0.0030(7) 0.0012(7) 0.0073(7)
C28 0.0191(9) 0.0186(9) 0.0212(9) 0.0058(7) 0.0016(7) 0.0046(7)
O12 0.0374(8) 0.0309(8) 0.0510(10) 0.0026(7) 0.0128(7) 0.0110(7)
N7 0.0338(10) 0.0278(9) 0.0413(11) 0.0020(8) 0.0008(8) 0.0037(7)
C29 0.0327(12) 0.0376(13) 0.0526(15) 0.0010(11) 0.0107(11) 0.0027(10)
C30 0.0587(17) 0.0436(15) 0.076(2) -0.0072(14) -0.0160(15) 0.0211(13)
C31 0.0599(16) 0.0495(15) 0.0363(14) 0.0077(11) 0.0038(12) -0.0026(12)
O13 0.0255(7) 0.0278(7) 0.0304(8) 0.0023(6) 0.0044(6) 0.0118(6)
N8 0.0209(8) 0.0226(8) 0.0254(8) 0.0065(7) 0.0065(6) 0.0064(6)
C32 0.0211(9) 0.0298(11) 0.0213(10) 0.0031(8) 0.0042(7) 0.0073(8)
C33 0.0299(11) 0.0299(11) 0.0350(12) 0.0131(9) 0.0086(9) 0.0070(8)
C34 0.0201(9) 0.0270(10) 0.0296(10) 0.0071(8) 0.0075(8) 0.0071(8)

loop_
_atom_type_symbol
_atom_type_description
_atom_type_scat_dispersion_real
_atom_type_scat_dispersion_imag
_atom_type_scat_source
C C 0.0033 0.0016 'International Tables Vol C Tables 4.2.6.8 and 6.1.1.4'
H H 0.0000 0.0000 'International Tables Vol C Tables 4.2.6.8 and 6.1.1.4'
N N 0.0061 0.0033 'International Tables Vol C Tables 4.2.6.8 and 6.1.1.4'
O O 0.0106 0.0060 'International Tables Vol C Tables 4.2.6.8 and 6.1.1.4'

loop_
_geom_angle_atom_site_label_1
_geom_angle_atom_site_label_2
_geom_angle_atom_site_label_3
_geom_angle
C19 O7 C21 115.25(13)
C22 O8 C23 112.22(14)
C24 O9 C25 113.01(14)
C27 O10 C26 114.10(13)
C18 O11 C28 113.96(12)
C1 N1 H1 119.3
C1 N1 C15 121.38(14)
C15 N1 H1 119.3
C1 N2 H2 115.1
C1 N2 C3 129.80(15)
C3 N2 H2 115.1
C2 N3 H3 115.4
C2 N3 C16 129.12(15)
C16 N3 H3 115.4
C2 N4 H4 115.1
C9 N4 H4 115.1
C9 N4 C2 129.75(15)
O3 N5 O4 122.83(15)
O3 N5 C6 118.72(15)
O4 N5 C6 118.42(15)
O5 N6 C12 118.50(15)
O6 N6 O5 122.95(16)
O6 N6 C12 118.55(16)
O1 C1 N1 123.13(16)
O1 C1 N2 124.62(16)
N2 C1 N1 112.25(15)
O2 C2 N3 125.61(16)
O2 C2 N4 124.63(16)
N3 C2 N4 109.76(14)
N2 C3 C4 125.08(16)
N2 C3 C8 115.33(15)
C4 C3 C8 119.59(16)
C3 C4 H4A 120.2
C5 C4 C3 119.53(16)
C5 C4 H4A 120.2
C4 C5 H5 120.3
C6 C5 C4 119.46(17)
C6 C5 H5 120.3
C5 C6 N5 120.32(16)
C7 C6 N5 118.22(15)
C7 C6 C5 121.40(16)
C6 C7 H7 120.3
C8 C7 C6 119.38(17)
C8 C7 H7 120.3
C3 C8 H8 119.7
C7 C8 C3 120.58(17)
C7 C8 H8 119.7
N4 C9 C10 124.90(16)
N4 C9 C14 116.16(15)
C10 C9 C14 118.94(16)
C9 C10 H10 120.1
C11 C10 C9 119.90(17)
C11 C10 H10 120.1
C10 C11 H11 120.1
C10 C11 C12 119.82(17)
C12 C11 H11 120.1
C11 C12 N6 119.73(16)
C11 C12 C13 121.49(17)
C13 C12 N6 118.78(16)
C12 C13 H13 120.8
C14 C13 C12 118.49(16)
C14 C13 H13 120.8
C9 C14 H14 119.3
C13 C14 C9 121.35(17)
C13 C14 H14 119.3
C16 C15 N1 120.07(15)
C20 C15 N1 118.81(15)
C20 C15 C16 121.08(16)
C15 C16 N3 116.31(15)
C15 C16 C17 118.31(16)
C17 C16 N3 125.37(15)
C16 C17 H17 119.7
C18 C17 C16 120.54(16)
C18 C17 H17 119.7
O11 C18 C19 120.40(15)
C17 C18 O11 118.75(15)
C17 C18 C19 120.79(15)
O7 C19 C18 117.57(15)
O7 C19 C20 123.88(15)
C20 C19 C18 118.55(16)
C15 C20 C19 120.72(16)
C15 C20 H20 119.6
C19 C20 H20 119.6
O7 C21 H21A 110.0
O7 C21 H21B 110.0
O7 C21 C22 108.41(14)
H21A C21 H21B 108.4
C22 C21 H21A 110.0
C22 C21 H21B 110.0
O8 C22 C21 109.37(15)
O8 C22 H22A 109.8
O8 C22 H22B 109.8
C21 C22 H22A 109.8
C21 C22 H22B 109.8
H22A C22 H22B 108.2
O8 C23 H23A 109.0
O8 C23 H23B 109.0
O8 C23 C24 112.88(15)
H23A C23 H23B 107.8
C24 C23 H23A 109.0
C24 C23 H23B 109.0
O9 C24 C23 109.00(16)
O9 C24 H24A 109.9
O9 C24 H24B 109.9
C23 C24 H24A 109.9
C23 C24 H24B 109.9
H24A C24 H24B 108.3
O9 C25 H25A 109.1
O9 C25 H25B 109.1
O9 C25 C26 112.55(15)
H25A C25 H25B 107.8
C26 C25 H25A 109.1
C26 C25 H25B 109.1
O10 C26 C25 108.09(14)
O10 C26 H26A 110.1
O10 C26 H26B 110.1
C25 C26 H26A 110.1
C25 C26 H26B 110.1
H26A C26 H26B 108.4
O10 C27 H27A 108.8
O10 C27 H27B 108.8
O10 C27 C28 113.74(14)
H27A C27 H27B 107.7
C28 C27 H27A 108.8
C28 C27 H27B 108.8
O11 C28 C27 108.26(14)
O11 C28 H28A 110.0
O11 C28 H28B 110.0
C27 C28 H28A 110.0
C27 C28 H28B 110.0
H28A C28 H28B 108.4
C29 N7 C30 121.8(2)
C29 N7 C31 120.2(2)
C30 N7 C31 118.0(2)
O12 C29 N7 126.4(2)
O12 C29 H29 116.8
N7 C29 H29 116.8
N7 C30 H30A 109.5
N7 C30 H30B 109.5
N7 C30 H30C 109.5
H30A C30 H30B 109.5
H30A C30 H30C 109.5
H30B C30 H30C 109.5
N7 C31 H31A 109.5
N7 C31 H31B 109.5
N7 C31 H31C 109.5
H31A C31 H31B 109.5
H31A C31 H31C 109.5
H31B C31 H31C 109.5
C32 N8 C33 121.04(16)
C32 N8 C34 120.87(16)
C33 N8 C34 118.08(15)
O13 C32 N8 124.68(17)
O13 C32 H32 117.7
N8 C32 H32 117.7
N8 C33 H33A 109.5
N8 C33 H33B 109.5
N8 C33 H33C 109.5
H33A C33 H33B 109.5
H33A C33 H33C 109.5
H33B C33 H33C 109.5
N8 C34 H34A 109.5
N8 C34 H34B 109.5
N8 C34 H34C 109.5
H34A C34 H34B 109.5
H34A C34 H34C 109.5
H34B C34 H34C 109.5

loop_
_geom_bond_atom_site_label_1
_geom_bond_atom_site_label_2
_geom_bond_distance
O1 C1 1.223(2)
O2 C2 1.223(2)
O3 N5 1.228(2)
O4 N5 1.229(2)
O5 N6 1.232(2)
O6 N6 1.226(2)
O7 C19 1.373(2)
O7 C21 1.438(2)
O8 C22 1.410(2)
O8 C23 1.425(2)
O9 C24 1.416(2)
O9 C25 1.424(2)
O10 C26 1.434(2)
O10 C27 1.430(2)
O11 C18 1.387(2)
O11 C28 1.441(2)
N1 H1 0.8800
N1 C1 1.379(2)
N1 C15 1.435(2)
N2 H2 0.8800
N2 C1 1.371(2)
N2 C3 1.392(2)
N3 H3 0.8800
N3 C2 1.366(2)
N3 C16 1.404(2)
N4 H4 0.8800
N4 C2 1.393(2)
N4 C9 1.381(2)
N5 C6 1.459(2)
N6 C12 1.458(2)
C3 C4 1.402(2)
C3 C8 1.403(2)
C4 H4A 0.9500
C4 C5 1.390(3)
C5 H5 0.9500
C5 C6 1.386(3)
C6 C7 1.386(3)
C7 H7 0.9500
C7 C8 1.370(3)
C8 H8 0.9500
C9 C10 1.399(3)
C9 C14 1.409(2)
C10 H10 0.9500
C10 C11 1.380(3)
C11 H11 0.9500
C11 C12 1.386(3)
C12 C13 1.392(3)
C13 H13 0.9500
C13 C14 1.369(3)
C14 H14 0.9500
C15 C16 1.394(2)
C15 C20 1.385(2)
C16 C17 1.400(2)
C17 H17 0.9500
C17 C18 1.385(2)
C18 C19 1.401(2)
C19 C20 1.387(2)
C20 H20 0.9500
C21 H21A 0.9900
C21 H21B 0.9900
C21 C22 1.498(2)
C22 H22A 0.9900
C22 H22B 0.9900
C23 H23A 0.9900
C23 H23B 0.9900
C23 C24 1.507(3)
C24 H24A 0.9900
C24 H24B 0.9900
C25 H25A 0.9900
C25 H25B 0.9900
C25 C26 1.507(3)
C26 H26A 0.9900
C26 H26B 0.9900
C27 H27A 0.9900
C27 H27B 0.9900
C27 C28 1.507(2)
C28 H28A 0.9900
C28 H28B 0.9900
O12 C29 1.219(3)
N7 C29 1.328(3)
N7 C30 1.445(3)
N7 C31 1.457(3)
C29 H29 0.9500
C30 H30A 0.9800
C30 H30B 0.9800
C30 H30C 0.9800
C31 H31A 0.9800
C31 H31B 0.9800
C31 H31C 0.9800
O13 C32 1.243(2)
N8 C32 1.320(2)
N8 C33 1.455(2)
N8 C34 1.456(2)
C32 H32 0.9500
C33 H33A 0.9800
C33 H33B 0.9800
C33 H33C 0.9800
C34 H34A 0.9800
C34 H34B 0.9800
C34 H34C 0.9800

loop_
_geom_torsion_atom_site_label_1
_geom_torsion_atom_site_label_2
_geom_torsion_atom_site_label_3
_geom_torsion_atom_site_label_4
_geom_torsion
O3 N5 C6 C5 -9.9(3)
O3 N5 C6 C7 167.31(17)
O4 N5 C6 C5 171.91(18)
O4 N5 C6 C7 -10.8(3)
O5 N6 C12 C11 2.7(3)
O5 N6 C12 C13 -177.53(17)
O6 N6 C12 C11 -177.75(18)
O6 N6 C12 C13 2.0(3)
O7 C19 C20 C15 178.47(16)
O7 C21 C22 O8 -67.81(19)
O8 C23 C24 O9 -65.0(2)
O9 C25 C26 O10 -71.57(19)
O10 C27 C28 O11 -78.33(17)
O11 C18 C19 O7 4.5(2)
O11 C18 C19 C20 -175.97(15)
N1 C15 C16 N3 -3.4(2)
N1 C15 C16 C17 177.66(15)
N1 C15 C20 C19 -177.24(15)
N2 C3 C4 C5 -176.54(16)
N2 C3 C8 C7 177.44(17)
N3 C16 C17 C18 -178.65(16)
N4 C9 C10 C11 179.97(17)
N4 C9 C14 C13 -179.75(16)
N5 C6 C7 C8 -175.43(17)
N6 C12 C13 C14 -178.75(16)
C1 N1 C15 C16 105.13(19)
C1 N1 C15 C20 -77.1(2)
C1 N2 C3 C4 -12.1(3)
C1 N2 C3 C8 169.00(17)
C2 N3 C16 C15 174.27(17)
C2 N3 C16 C17 -6.9(3)
C2 N4 C9 C10 -1.1(3)
C2 N4 C9 C14 178.07(17)
C3 N2 C1 O1 1.3(3)
C3 N2 C1 N1 -179.56(16)
C3 C4 C5 C6 -1.1(3)
C4 C3 C8 C7 -1.6(3)
C4 C5 C6 N5 176.18(16)
C4 C5 C6 C7 -1.0(3)
C5 C6 C7 C8 1.8(3)
C6 C7 C8 C3 -0.5(3)
C8 C3 C4 C5 2.4(3)
C9 N4 C2 O2 3.2(3)
C9 N4 C2 N3 -176.28(17)
C9 C10 C11 C12 -0.2(3)
C10 C9 C14 C13 -0.5(3)
C10 C11 C12 N6 179.03(17)
C10 C11 C12 C13 -0.7(3)
C11 C12 C13 C14 1.0(3)
C12 C13 C14 C9 -0.4(3)
C14 C9 C10 C11 0.8(3)
C15 N1 C1 O1 -22.0(3)
C15 N1 C1 N2 158.85(15)
C15 C16 C17 C18 0.1(2)
C16 N3 C2 O2 -0.8(3)
C16 N3 C2 N4 178.70(16)
C16 C15 C20 C19 0.5(3)
C16 C17 C18 O11 176.44(15)
C16 C17 C18 C19 -0.7(3)
C17 C18 C19 O7 -178.38(15)
C17 C18 C19 C20 1.1(3)
C18 O11 C28 C27 178.92(14)
C18 C19 C20 C15 -1.0(3)
C19 O7 C21 C22 -172.01(14)
C20 C15 C16 N3 178.88(16)
C20 C15 C16 C17 0.0(2)
C21 O7 C19 C18 -179.63(15)
C21 O7 C19 C20 0.9(2)
C22 O8 C23 C24 -75.3(2)
C23 O8 C22 C21 173.25(14)
C24 O9 C25 C26 -91.16(18)
C25 O9 C24 C23 174.12(15)
C26 O10 C27 C28 -82.38(17)
C27 O10 C26 C25 -178.43(14)
C28 O11 C18 C17 104.21(17)
C28 O11 C18 C19 -78.63(19)
C30 N7 C29 O12 174.8(2)
C31 N7 C29 O12 -1.8(4)
C33 N8 C32 O13 -177.56(18)
C34 N8 C32 O13 1.6(3)
